data_4318088
loop_
_publ_author_name
'Matthew D. Hargreaves'
'Mary F. Mahon'
'Michael K. Whittlesey'

_publ_section_title
;
 Substitution Reactions of [Ru(dppe)(CO)(H2O)3][OTf]2
;
_journal_name_full 'Inorganic Chemistry'
_journal_page_first 3137
_journal_page_last 3145
_journal_paper_doi 10.1021/ic020029z
_journal_volume 41
_journal_year 2002
_chemical_formula_sum 'C37 H35 Cl6 F6 N3 O7 P2 Ru S2'
_chemical_formula_weight 1187.51
_chemical_name_systematic
;
  ?
;
_space_group_IT_number 14
_symmetry_cell_setting monoclinic
_symmetry_space_group_name_Hall '-P 2yn'
_symmetry_space_group_name_H-M 'P 1 21/n 1'
_atom_sites_solution_hydrogens geom
_atom_sites_solution_primary direct
_atom_sites_solution_secondary difmap
_audit_creation_method SHELXL-97
_cell_angle_alpha 90.00
_cell_angle_beta 99.5870(10)
_cell_angle_gamma 90.00
_cell_formula_units_Z 4
_cell_length_a 12.2606(3)
_cell_length_b 13.8259(3)
_cell_length_c 29.5038(5)
_cell_measurement_reflns_used 25
_cell_measurement_temperature 170(2)
_cell_measurement_theta_max 18
_cell_measurement_theta_min 12
_cell_volume 4931.45(18)
_computing_data_reduction 'Denzo and Scalepack (otwinowski & Minor, 1997)'
_computing_molecular_graphics 'ORTEX (P.McArdle, 1995)'
_computing_publication_material 'SHELXL-97/2 (Sheldrick,1997)'
_computing_structure_refinement 'SHELXL-97 (Sheldrick, 1997)'
_computing_structure_solution 'SHELXS-97 (Sheldrick, 1990)'
_diffrn_ambient_temperature 170(2)
_diffrn_measured_fraction_theta_full 0.958
_diffrn_measured_fraction_theta_max 0.958
_diffrn_measurement_device_type KappaCCD
_diffrn_measurement_method KappaCCD
_diffrn_radiation_monochromator graphite
_diffrn_radiation_source 'fine-focus sealed tube'
_diffrn_radiation_type MoK\a
_diffrn_radiation_wavelength 0.71073
_diffrn_reflns_av_R_equivalents 0.0329
_diffrn_reflns_av_sigmaI/netI 0.0486
_diffrn_reflns_limit_h_max 15
_diffrn_reflns_limit_h_min -15
_diffrn_reflns_limit_k_max 17
_diffrn_reflns_limit_k_min -16
_diffrn_reflns_limit_l_max 34
_diffrn_reflns_limit_l_min -32
_diffrn_reflns_number 20389
_diffrn_reflns_theta_full 26.37
_diffrn_reflns_theta_max 26.37
_diffrn_reflns_theta_min 1.71
_exptl_absorpt_coefficient_mu 0.863
_exptl_absorpt_correction_T_max 1.03
_exptl_absorpt_correction_T_min 0.99
_exptl_absorpt_correction_type multi-scan
_exptl_crystal_colour Colourless
_exptl_crystal_density_diffrn 1.599
_exptl_crystal_density_method 'not measured'
_exptl_crystal_description Parallelepiped
_exptl_crystal_F_000 2384
_exptl_crystal_size_max 0.37
_exptl_crystal_size_mid 0.20
_exptl_crystal_size_min 0.13
_refine_diff_density_max 0.744
_refine_diff_density_min -0.727
_refine_diff_density_rms 0.180
_refine_ls_extinction_coef 0.0030(3)
_refine_ls_extinction_expression Fc^*^=kFc[1+0.001xFc^2^\l^3^/sin(2\q)]^-1/4^
_refine_ls_extinction_method SHELXL
_refine_ls_goodness_of_fit_ref 1.034
_refine_ls_hydrogen_treatment constr
_refine_ls_matrix_type full
_refine_ls_number_parameters 609
_refine_ls_number_reflns 9648
_refine_ls_number_restraints 15
_refine_ls_restrained_S_all 1.089
_refine_ls_R_factor_all 0.0541
_refine_ls_R_factor_gt 0.0383
_refine_ls_shift/su_max 0.120
_refine_ls_shift/su_mean 0.003
_refine_ls_structure_factor_coef Fsqd
_refine_ls_weighting_details
; calc
  [1.00000+0.00000exp(0.00(sin\q/\l)^2^)]/
    [\s^2^(Fo^2^)+0.0000+1.6497*P+(0.0715P)^2^+0.0000sin\q/\l]
  where P = 0.00000Fo^2^ + 1.00000Fc^2^
;
_refine_ls_weighting_scheme calc
_refine_ls_wR_factor_gt 0.1042
_refine_ls_wR_factor_ref 0.1191
_reflns_number_gt 7901
_reflns_number_total 9648
_reflns_threshold_expression >2sigma(I)
_cod_data_source_file ic020029z_1.cif
_cod_data_source_block k00mkw2
_cod_depositor_comments
;
The following automatic conversions were performed:

'_symmetry_cell_setting' value 'Monoclinic' changed to 'monoclinic'
according to the built-in table from CIF Core dictionary named
'cif_core.dic' version 2.4.1 from
2010-06-29.

'_exptl_absorpt_correction_type' value 'Multi-Scan'
changed to 'multi-scan' according to the built-in table from CIF Core
dictionary named 'cif_core.dic' version 2.4.1 from 2010-06-29.

Automatic conversion script
Id: cif_fix_values 1646 2011-03-28 12:23:43Z adriana 
;
_cod_database_code 4318088

loop_
_symmetry_equiv_pos_as_xyz
'x, y, z'
'-x+1/2, y+1/2, -z+1/2'
'-x, -y, -z'
'x-1/2, -y-1/2, z-1/2'

loop_
_atom_site_label
_atom_site_type_symbol
_atom_site_fract_x
_atom_site_fract_y
_atom_site_fract_z
_atom_site_U_iso_or_equiv
_atom_site_adp_type
_atom_site_occupancy
_atom_site_symmetry_multiplicity
_atom_site_calc_flag
_atom_site_refinement_flags
_atom_site_disorder_assembly
_atom_site_disorder_group
Ru1 Ru 0.104848(19) 0.211366(15) -0.176581(8) 0.02141(10) Uani 1 1 d . . .
P1 P 0.17509(6) 0.30331(5) -0.23038(3) 0.02252(18) Uani 1 1 d . . .
P2 P 0.27581(6) 0.23677(6) -0.13167(3) 0.02514(18) Uani 1 1 d . . .
S1 S -0.39276(7) 0.39485(6) -0.24248(3) 0.03245(19) Uani 1 1 d . . .
S2 S 0.01142(7) -0.24508(7) 0.00154(3) 0.0369(2) Uani 1 1 d . . .
N2 N 0.0252(2) 0.33253(18) -0.15464(8) 0.0264(5) Uani 1 1 d . . .
O1 O 0.20323(19) 0.02981(15) -0.20857(8) 0.0385(5) Uani 1 1 d . . .
O2 O -0.4535(2) 0.47501(17) -0.22845(9) 0.0520(7) Uani 1 1 d . . .
O3 O -0.2762(2) 0.3960(2) -0.22646(9) 0.0558(7) Uani 1 1 d . . .
O4 O -0.4448(2) 0.30213(16) -0.24051(9) 0.0426(6) Uani 1 1 d . . .
O5 O 0.0429(2) -0.3124(2) 0.03830(9) 0.0516(7) Uani 1 1 d . . .
O6 O 0.0895(2) -0.16796(19) -0.00024(10) 0.0587(7) Uani 1 1 d . . .
O7 O -0.1012(2) -0.2152(2) -0.00589(9) 0.0551(7) Uani 1 1 d . . .
N1 N -0.0484(2) 0.19095(17) -0.21994(8) 0.0251(5) Uani 1 1 d . . .
N3 N 0.0467(2) 0.13063(18) -0.12457(9) 0.0292(6) Uani 1 1 d . . .
F1 F 0.1233(3) -0.3447(2) -0.05018(10) 0.0951(10) Uani 1 1 d . . .
F2 F -0.0067(3) -0.2617(3) -0.08732(9) 0.0949(10) Uani 1 1 d . . .
F3 F -0.0434(3) -0.3922(3) -0.05113(12) 0.1225(14) Uani 1 1 d . . .
F4 F -0.35271(18) 0.49612(15) -0.31360(7) 0.0517(6) Uani 1 1 d . . .
F5 F -0.50759(19) 0.41977(18) -0.32507(8) 0.0602(6) Uani 1 1 d . . .
F6 F -0.3556(2) 0.34320(17) -0.32404(7) 0.0663(7) Uani 1 1 d . . .
Cl1 Cl -0.44567(9) 0.72508(7) -0.04074(4) 0.0543(3) Uani 1 1 d . . .
Cl2 Cl -0.32002(12) 0.80633(10) -0.10566(5) 0.0802(4) Uani 1 1 d . . .
Cl3 Cl -0.33341(10) 0.59930(9) -0.09554(4) 0.0666(3) Uani 1 1 d . . .
Cl4 Cl -0.11915(18) 0.74657(18) -0.45137(7) 0.0895(6) Uani 0.80 1 d PD A 1
Cl5 Cl -0.20027(18) 0.76198(18) -0.36490(6) 0.0892(6) Uani 0.80 1 d PD A 1
Cl6 Cl -0.20835(17) 0.58094(12) -0.41207(5) 0.0799(5) Uani 0.80 1 d PD A 1
Cl4' Cl -0.1767(7) 0.8452(7) -0.4029(6) 0.175(6) Uani 0.20 1 d PD B 2
Cl5' Cl -0.2643(8) 0.6998(11) -0.3671(3) 0.151(5) Uani 0.20 1 d PD C 2
Cl6' Cl -0.1069(9) 0.6624(16) -0.4273(6) 0.240(11) Uani 0.20 1 d PD D 2
C1 C 0.0940(2) 0.4107(2) -0.24884(10) 0.0244(6) Uani 1 1 d . . .
C2 C 0.1092(3) 0.4979(2) -0.22490(12) 0.0345(7) Uani 1 1 d . . .
H2 H 0.1653 0.5034 -0.1987 0.041 Uiso 1 1 calc R . .
C3 C 0.0422(3) 0.5767(2) -0.23942(13) 0.0423(9) Uani 1 1 d . . .
H3 H 0.0532 0.6362 -0.2233 0.051 Uiso 1 1 calc R . .
C4 C -0.0406(3) 0.5688(3) -0.27730(13) 0.0436(9) Uani 1 1 d . . .
H4 H -0.0856 0.6231 -0.2874 0.052 Uiso 1 1 calc R . .
C5 C -0.0573(3) 0.4828(3) -0.30005(13) 0.0445(9) Uani 1 1 d . . .
H5 H -0.1154 0.4772 -0.3256 0.053 Uiso 1 1 calc R . .
C6 C 0.0093(3) 0.4033(2) -0.28638(11) 0.0349(7) Uani 1 1 d . . .
H6 H -0.0029 0.3440 -0.3027 0.042 Uiso 1 1 calc R . .
C7 C 0.1896(3) 0.2448(2) -0.28428(10) 0.0258(6) Uani 1 1 d . . .
C8 C 0.2610(3) 0.2839(2) -0.31161(12) 0.0376(8) Uani 1 1 d . . .
H8 H 0.3039 0.3393 -0.3013 0.045 Uiso 1 1 calc R . .
C9 C 0.2698(4) 0.2430(3) -0.35335(13) 0.0490(10) Uani 1 1 d . . .
H9 H 0.3192 0.2698 -0.3716 0.059 Uiso 1 1 calc R . .
C10 C 0.2068(3) 0.1626(3) -0.36892(12) 0.0469(9) Uani 1 1 d . . .
H10 H 0.2139 0.1339 -0.3975 0.056 Uiso 1 1 calc R . .
C11 C 0.1340(3) 0.1245(2) -0.34291(11) 0.0357(7) Uani 1 1 d . . .
H11 H 0.0893 0.0707 -0.3540 0.043 Uiso 1 1 calc R . .
C12 C 0.1258(3) 0.1645(2) -0.30052(10) 0.0287(7) Uani 1 1 d . . .
H12 H 0.0764 0.1371 -0.2824 0.034 Uiso 1 1 calc R . .
C13 C 0.3139(2) 0.3437(2) -0.20452(10) 0.0295(7) Uani 1 1 d . . .
H13A H 0.3584 0.3573 -0.2289 0.035 Uiso 1 1 calc R . .
H13B H 0.3090 0.4038 -0.1867 0.035 Uiso 1 1 calc R . .
C14 C 0.3690(3) 0.2631(2) -0.17262(11) 0.0303(7) Uani 1 1 d . . .
H14A H 0.4419 0.2848 -0.1562 0.036 Uiso 1 1 calc R . .
H14B H 0.3800 0.2045 -0.1907 0.036 Uiso 1 1 calc R . .
C15 C 0.2903(3) 0.3390(2) -0.09203(10) 0.0270(6) Uani 1 1 d . . .
C16 C 0.2066(3) 0.3584(2) -0.06682(10) 0.0315(7) Uani 1 1 d . . .
H16 H 0.1410 0.3206 -0.0716 0.038 Uiso 1 1 calc R . .
C17 C 0.2184(3) 0.4328(2) -0.03452(11) 0.0381(8) Uani 1 1 d . . .
H17 H 0.1615 0.4453 -0.0170 0.046 Uiso 1 1 calc R . .
C18 C 0.3134(3) 0.4884(2) -0.02817(12) 0.0425(9) Uani 1 1 d . . .
H18 H 0.3212 0.5400 -0.0066 0.051 Uiso 1 1 calc R . .
C19 C 0.3968(3) 0.4695(2) -0.05289(11) 0.0385(8) Uani 1 1 d . . .
H19 H 0.4620 0.5078 -0.0481 0.046 Uiso 1 1 calc R . .
C20 C 0.3864(3) 0.3954(2) -0.08457(11) 0.0335(7) Uani 1 1 d . . .
H20 H 0.4445 0.3827 -0.1014 0.040 Uiso 1 1 calc R . .
C21 C 0.3275(3) 0.1324(2) -0.09728(11) 0.0320(7) Uani 1 1 d . . .
C22 C 0.3868(3) 0.0601(3) -0.11499(13) 0.0457(9) Uani 1 1 d . . .
H22 H 0.4077 0.0678 -0.1444 0.055 Uiso 1 1 calc R . .
C23 C 0.4156(4) -0.0236(3) -0.08970(15) 0.0604(12) Uani 1 1 d . . .
H23 H 0.4558 -0.0732 -0.1019 0.072 Uiso 1 1 calc R . .
C24 C 0.3866(4) -0.0346(3) -0.04754(15) 0.0625(12) Uani 1 1 d . . .
H24 H 0.4077 -0.0914 -0.0302 0.075 Uiso 1 1 calc R . .
C25 C 0.3265(4) 0.0363(3) -0.02973(14) 0.0628(12) Uani 1 1 d . . .
H25 H 0.3051 0.0275 -0.0005 0.075 Uiso 1 1 calc R . .
C26 C 0.2973(3) 0.1200(3) -0.05431(12) 0.0446(9) Uani 1 1 d . . .
H26 H 0.2567 0.1690 -0.0419 0.053 Uiso 1 1 calc R . .
C27 C -0.1292(3) 0.1769(2) -0.24371(11) 0.0285(7) Uani 1 1 d . . .
C28 C -0.2324(3) 0.1570(3) -0.27475(12) 0.0406(8) Uani 1 1 d . . .
H28A H -0.2918 0.1965 -0.2659 0.061 Uiso 1 1 calc R . .
H28B H -0.2511 0.0883 -0.2728 0.061 Uiso 1 1 calc R . .
H28C H -0.2235 0.1727 -0.3063 0.061 Uiso 1 1 calc R . .
C29 C -0.0319(3) 0.3913(2) -0.14590(10) 0.0295(7) Uani 1 1 d . . .
C30 C -0.1057(3) 0.4668(3) -0.13426(13) 0.0500(10) Uani 1 1 d . . .
H30A H -0.1150 0.4598 -0.1021 0.075 Uiso 1 1 calc R . .
H30B H -0.1779 0.4610 -0.1541 0.075 Uiso 1 1 calc R . .
H30C H -0.0739 0.5304 -0.1388 0.075 Uiso 1 1 calc R . .
C31 C 0.0248(3) 0.0766(2) -0.09863(11) 0.0358(8) Uani 1 1 d . . .
C32 C -0.0008(5) 0.0042(3) -0.06590(14) 0.0657(13) Uani 1 1 d . . .
H32A H -0.0540 -0.0424 -0.0818 0.099 Uiso 1 1 calc R . .
H32B H -0.0327 0.0361 -0.0415 0.099 Uiso 1 1 calc R . .
H32C H 0.0672 -0.0296 -0.0524 0.099 Uiso 1 1 calc R . .
C33 C 0.1668(2) 0.0991(2) -0.19694(10) 0.0266(6) Uani 1 1 d . . .
C34 C -0.4020(3) 0.4138(2) -0.30415(12) 0.0379(8) Uani 1 1 d . . .
C35 C 0.0215(4) -0.3140(4) -0.04931(16) 0.0628(12) Uani 1 1 d . . .
C36 C -0.3289(3) 0.7116(3) -0.06712(13) 0.0446(9) Uani 1 1 d . . .
H36 H -0.2616 0.7132 -0.0428 0.054 Uiso 1 1 calc R . .
C37 C -0.2180(3) 0.7127(3) -0.41865(14) 0.0632(13) Uani 1 1 d D A 1
H37 H -0.2931 0.7301 -0.4355 0.076 Uiso 1 1 calc R A 1

loop_
_atom_site_aniso_label
_atom_site_aniso_U_11
_atom_site_aniso_U_22
_atom_site_aniso_U_33
_atom_site_aniso_U_23
_atom_site_aniso_U_13
_atom_site_aniso_U_12
Ru1 0.02289(15) 0.01929(14) 0.02234(16) -0.00097(9) 0.00456(10) 0.00061(9)
P1 0.0236(4) 0.0206(4) 0.0236(4) -0.0016(3) 0.0047(3) -0.0011(3)
P2 0.0246(4) 0.0255(4) 0.0247(4) -0.0016(3) 0.0023(3) 0.0030(3)
S1 0.0354(5) 0.0274(4) 0.0359(4) 0.0021(3) 0.0098(3) -0.0021(3)
S2 0.0359(5) 0.0403(5) 0.0332(5) -0.0023(4) 0.0017(3) 0.0039(4)
N2 0.0287(14) 0.0256(13) 0.0253(13) -0.0017(11) 0.0054(10) 0.0010(11)
O1 0.0465(15) 0.0244(11) 0.0468(14) -0.0047(10) 0.0142(11) 0.0075(10)
O2 0.074(2) 0.0332(13) 0.0568(16) -0.0026(12) 0.0344(14) 0.0048(13)
O3 0.0389(15) 0.076(2) 0.0491(15) 0.0102(14) -0.0028(12) -0.0110(14)
O4 0.0500(16) 0.0271(12) 0.0528(15) 0.0062(11) 0.0142(12) -0.0051(10)
O5 0.0480(16) 0.0591(16) 0.0459(15) 0.0176(13) 0.0030(12) -0.0013(13)
O6 0.0601(19) 0.0423(15) 0.0669(18) 0.0074(14) -0.0097(14) -0.0097(13)
O7 0.0420(16) 0.074(2) 0.0487(16) -0.0075(13) 0.0046(12) 0.0175(13)
N1 0.0259(14) 0.0220(12) 0.0280(14) -0.0006(10) 0.0065(11) -0.0021(10)
N3 0.0344(15) 0.0270(13) 0.0268(14) -0.0004(11) 0.0071(11) 0.0024(11)
F1 0.107(2) 0.093(2) 0.099(2) 0.0077(17) 0.0571(19) 0.0502(19)
F2 0.107(3) 0.145(3) 0.0327(14) -0.0012(16) 0.0115(14) 0.034(2)
F3 0.157(4) 0.105(3) 0.118(3) -0.074(2) 0.058(3) -0.062(2)
F4 0.0600(14) 0.0443(12) 0.0555(13) 0.0151(10) 0.0236(11) -0.0021(10)
F5 0.0504(14) 0.0701(16) 0.0553(13) 0.0150(12) -0.0048(11) -0.0015(12)
F6 0.106(2) 0.0508(14) 0.0468(13) -0.0004(11) 0.0275(13) 0.0302(14)
Cl1 0.0545(6) 0.0527(6) 0.0592(6) -0.0028(5) 0.0197(5) 0.0049(5)
Cl2 0.0811(9) 0.0872(9) 0.0746(8) 0.0385(7) 0.0196(7) 0.0012(7)
Cl3 0.0607(7) 0.0735(7) 0.0662(7) -0.0194(6) 0.0126(5) 0.0122(6)
Cl4 0.0699(13) 0.1157(16) 0.0827(13) -0.0041(11) 0.0124(10) -0.0267(11)
Cl5 0.0808(13) 0.1161(16) 0.0622(10) -0.0408(11) -0.0130(9) 0.0245(11)
Cl6 0.0960(13) 0.0756(10) 0.0613(9) 0.0079(8) -0.0067(8) 0.0181(9)
Cl4' 0.057(5) 0.098(7) 0.363(19) -0.049(10) 0.013(8) 0.009(5)
Cl5' 0.082(6) 0.263(15) 0.097(6) 0.086(8) -0.017(5) -0.009(8)
Cl6' 0.086(7) 0.40(3) 0.209(14) -0.222(17) -0.047(8) 0.117(12)
C1 0.0286(16) 0.0188(13) 0.0281(15) 0.0023(12) 0.0113(12) -0.0006(11)
C2 0.0355(18) 0.0263(16) 0.0437(19) -0.0053(14) 0.0123(15) -0.0037(13)
C3 0.055(2) 0.0200(15) 0.059(2) -0.0036(15) 0.0288(19) -0.0002(15)
C4 0.048(2) 0.0319(18) 0.056(2) 0.0142(17) 0.0229(18) 0.0145(16)
C5 0.045(2) 0.043(2) 0.045(2) 0.0087(17) 0.0055(16) 0.0123(17)
C6 0.042(2) 0.0281(16) 0.0339(18) 0.0016(14) 0.0039(15) 0.0048(14)
C7 0.0303(17) 0.0233(14) 0.0243(15) 0.0008(12) 0.0056(12) 0.0033(12)
C8 0.046(2) 0.0320(17) 0.037(2) -0.0048(14) 0.0150(16) -0.0095(15)
C9 0.066(3) 0.050(2) 0.038(2) -0.0087(18) 0.0280(19) -0.010(2)
C10 0.056(2) 0.054(2) 0.0330(19) -0.0143(17) 0.0137(17) -0.0023(19)
C11 0.0379(19) 0.0340(17) 0.0340(18) -0.0080(14) 0.0026(14) 0.0001(14)
C12 0.0300(17) 0.0270(16) 0.0287(16) -0.0023(13) 0.0039(12) 0.0009(13)
C13 0.0273(16) 0.0323(17) 0.0291(16) -0.0022(13) 0.0052(12) -0.0069(13)
C14 0.0227(16) 0.0356(17) 0.0327(17) -0.0056(14) 0.0052(13) 0.0001(13)
C15 0.0300(16) 0.0258(15) 0.0237(15) 0.0000(12) 0.0001(12) 0.0019(12)
C16 0.0339(18) 0.0325(17) 0.0262(16) -0.0014(13) -0.0009(13) 0.0017(13)
C17 0.052(2) 0.0351(18) 0.0264(17) -0.0015(14) 0.0038(15) 0.0093(16)
C18 0.064(3) 0.0279(17) 0.0318(18) -0.0041(14) -0.0037(17) 0.0026(16)
C19 0.045(2) 0.0318(17) 0.0347(18) 0.0031(15) -0.0051(15) -0.0078(15)
C20 0.0366(18) 0.0329(17) 0.0293(17) 0.0031(14) 0.0006(13) 0.0005(14)
C21 0.0299(17) 0.0314(16) 0.0323(17) -0.0006(14) -0.0023(13) 0.0042(13)
C22 0.049(2) 0.042(2) 0.048(2) 0.0054(17) 0.0122(17) 0.0170(17)
C23 0.070(3) 0.045(2) 0.067(3) 0.011(2) 0.015(2) 0.030(2)
C24 0.079(3) 0.043(2) 0.063(3) 0.021(2) 0.003(2) 0.025(2)
C25 0.091(4) 0.056(3) 0.040(2) 0.017(2) 0.007(2) 0.020(2)
C26 0.060(3) 0.040(2) 0.0326(19) 0.0011(16) 0.0052(16) 0.0163(18)
C27 0.0312(18) 0.0228(14) 0.0332(17) 0.0005(13) 0.0106(14) 0.0012(13)
C28 0.0320(19) 0.0399(19) 0.046(2) -0.0005(16) -0.0044(15) 0.0008(15)
C29 0.0338(18) 0.0287(16) 0.0252(16) -0.0038(13) 0.0028(13) 0.0008(14)
C30 0.049(2) 0.042(2) 0.056(2) -0.0169(18) 0.0029(18) 0.0170(18)
C31 0.053(2) 0.0275(16) 0.0281(17) -0.0004(14) 0.0109(15) 0.0019(15)
C32 0.122(4) 0.038(2) 0.043(2) 0.0124(18) 0.031(2) 0.000(2)
C33 0.0283(16) 0.0262(16) 0.0260(16) 0.0014(13) 0.0064(12) -0.0030(13)
C34 0.042(2) 0.0306(17) 0.043(2) 0.0028(15) 0.0134(16) 0.0066(15)
C35 0.066(3) 0.067(3) 0.058(3) -0.010(2) 0.021(2) 0.003(2)
C36 0.038(2) 0.052(2) 0.043(2) 0.0054(17) 0.0018(16) 0.0023(16)
C37 0.036(2) 0.097(4) 0.051(3) -0.006(2) -0.0081(18) 0.010(2)

loop_
_atom_type_symbol
_atom_type_description
_atom_type_scat_dispersion_real
_atom_type_scat_dispersion_imag
_atom_type_scat_source
C C 0.0033 0.0016 'International Tables Vol C Tables 4.2.6.8 and 6.1.1.4'
H H 0.0000 0.0000 'International Tables Vol C Tables 4.2.6.8 and 6.1.1.4'
O O 0.0106 0.0060 'International Tables Vol C Tables 4.2.6.8 and 6.1.1.4'
N N 0.0061 0.0033 'International Tables Vol C Tables 4.2.6.8 and 6.1.1.4'
F F 0.0171 0.0103 'International Tables Vol C Tables 4.2.6.8 and 6.1.1.4'
P P 0.1023 0.0942 'International Tables Vol C Tables 4.2.6.8 and 6.1.1.4'
Ru Ru -1.2594 0.8363 'International Tables Vol C Tables 4.2.6.8 and 6.1.1.4'
S S 0.1246 0.1234 'International Tables Vol C Tables 4.2.6.8 and 6.1.1.4'
Cl Cl 0.1484 0.1585 'International Tables Vol C Tables 4.2.6.8 and 6.1.1.4'

loop_
_geom_angle_atom_site_label_1
_geom_angle_atom_site_label_2
_geom_angle_atom_site_label_3
_geom_angle
_geom_angle_site_symmetry_1
_geom_angle_site_symmetry_3
_geom_angle_publ_flag
C33 Ru1 N2 176.20(11) . . ?
C33 Ru1 N1 93.59(11) . . ?
N2 Ru1 N1 83.13(9) . . ?
C33 Ru1 N3 89.95(11) . . ?
N2 Ru1 N3 88.12(9) . . ?
N1 Ru1 N3 89.74(10) . . ?
C33 Ru1 P1 91.04(9) . . ?
N2 Ru1 P1 91.06(7) . . ?
N1 Ru1 P1 93.06(7) . . ?
N3 Ru1 P1 176.96(7) . . ?
C33 Ru1 P2 86.12(9) . . ?
N2 Ru1 P2 97.24(7) . . ?
N1 Ru1 P2 177.54(7) . . ?
N3 Ru1 P2 92.71(7) . . ?
P1 Ru1 P2 84.49(3) . . ?
C1 P1 C7 103.27(13) . . ?
C1 P1 C13 107.42(14) . . ?
C7 P1 C13 106.27(14) . . ?
C1 P1 Ru1 114.03(9) . . ?
C7 P1 Ru1 117.26(10) . . ?
C13 P1 Ru1 107.97(10) . . ?
C21 P2 C15 105.65(14) . . ?
C21 P2 C14 109.15(15) . . ?
C15 P2 C14 105.31(14) . . ?
C21 P2 Ru1 113.46(11) . . ?
C15 P2 Ru1 117.87(10) . . ?
C14 P2 Ru1 104.93(10) . . ?
O3 S1 O2 115.75(18) . . ?
O3 S1 O4 115.03(17) . . ?
O2 S1 O4 114.98(15) . . ?
O3 S1 C34 102.78(16) . . ?
O2 S1 C34 103.18(15) . . ?
O4 S1 C34 102.39(16) . . ?
O7 S2 O5 115.95(17) . . ?
O7 S2 O6 114.42(18) . . ?
O5 S2 O6 114.34(17) . . ?
O7 S2 C35 103.0(2) . . ?
O5 S2 C35 103.9(2) . . ?
O6 S2 C35 102.9(2) . . ?
C29 N2 Ru1 169.6(3) . . ?
C27 N1 Ru1 177.5(3) . . ?
C31 N3 Ru1 169.8(3) . . ?
C6 C1 C2 119.1(3) . . ?
C6 C1 P1 118.5(2) . . ?
C2 C1 P1 122.3(2) . . ?
C3 C2 C1 120.0(3) . . ?
C2 C3 C4 120.3(3) . . ?
C5 C4 C3 119.7(3) . . ?
C4 C5 C6 120.9(4) . . ?
C5 C6 C1 119.9(3) . . ?
C8 C7 C12 118.7(3) . . ?
C8 C7 P1 119.7(2) . . ?
C12 C7 P1 121.5(2) . . ?
C9 C8 C7 120.5(3) . . ?
C8 C9 C10 120.3(3) . . ?
C11 C10 C9 119.9(3) . . ?
C10 C11 C12 120.2(3) . . ?
C11 C12 C7 120.3(3) . . ?
C14 C13 P1 108.4(2) . . ?
C13 C14 P2 106.7(2) . . ?
C16 C15 C20 119.1(3) . . ?
C16 C15 P2 119.4(2) . . ?
C20 C15 P2 121.5(2) . . ?
C17 C16 C15 120.4(3) . . ?
C18 C17 C16 119.5(3) . . ?
C19 C18 C17 120.4(3) . . ?
C20 C19 C18 120.5(3) . . ?
C19 C20 C15 120.1(3) . . ?
C22 C21 C26 119.4(3) . . ?
C22 C21 P2 121.2(3) . . ?
C26 C21 P2 119.1(2) . . ?
C23 C22 C21 120.0(3) . . ?
C24 C23 C22 120.2(4) . . ?
C23 C24 C25 120.4(4) . . ?
C26 C25 C24 120.2(4) . . ?
C25 C26 C21 119.9(3) . . ?
N1 C27 C28 178.8(4) . . ?
N2 C29 C30 179.5(4) . . ?
N3 C31 C32 177.8(4) . . ?
O1 C33 Ru1 178.4(3) . . ?
F6 C34 F4 107.1(3) . . ?
F6 C34 F5 107.2(3) . . ?
F4 C34 F5 106.7(3) . . ?
F6 C34 S1 112.2(2) . . ?
F4 C34 S1 112.0(2) . . ?
F5 C34 S1 111.3(2) . . ?
F1 C35 F3 107.3(4) . . ?
F1 C35 F2 105.8(4) . . ?
F3 C35 F2 109.6(4) . . ?
F1 C35 S2 112.5(4) . . ?
F3 C35 S2 109.8(3) . . ?
F2 C35 S2 111.8(3) . . ?
Cl2 C36 Cl1 110.7(2) . . ?
Cl2 C36 Cl3 110.5(2) . . ?
Cl1 C36 Cl3 110.0(2) . . ?
Cl5 C37 Cl4 114.6(3) . . ?
Cl5 C37 Cl6 107.6(2) . . ?
Cl4 C37 Cl6 106.8(2) . . ?

loop_
_geom_bond_atom_site_label_1
_geom_bond_atom_site_label_2
_geom_bond_distance
_geom_bond_site_symmetry_2
_geom_bond_publ_flag
Ru1 C33 1.870(3) . ?
Ru1 N2 2.095(2) . ?
Ru1 N1 2.109(3) . ?
Ru1 N3 2.115(3) . ?
Ru1 P1 2.3092(8) . ?
Ru1 P2 2.3126(8) . ?
P1 C1 1.819(3) . ?
P1 C7 1.819(3) . ?
P1 C13 1.833(3) . ?
P2 C21 1.816(3) . ?
P2 C15 1.824(3) . ?
P2 C14 1.833(3) . ?
S1 O3 1.429(3) . ?
S1 O2 1.434(2) . ?
S1 O4 1.438(2) . ?
S1 C34 1.823(3) . ?
S2 O7 1.423(3) . ?
S2 O5 1.433(3) . ?
S2 O6 1.440(3) . ?
S2 C35 1.799(4) . ?
N2 C29 1.131(4) . ?
O1 C33 1.135(4) . ?
N1 C27 1.131(4) . ?
N3 C31 1.133(4) . ?
F1 C35 1.322(5) . ?
F2 C35 1.331(6) . ?
F3 C35 1.338(6) . ?
F4 C34 1.339(4) . ?
F5 C34 1.341(4) . ?
F6 C34 1.317(4) . ?
Cl1 C36 1.749(4) . ?
Cl2 C36 1.749(4) . ?
Cl3 C36 1.761(4) . ?
Cl4 C37 1.735(5) . ?
Cl5 C37 1.707(4) . ?
Cl6 C37 1.833(5) . ?
C1 C6 1.390(4) . ?
C1 C2 1.394(4) . ?
C2 C3 1.388(5) . ?
C3 C4 1.383(5) . ?
C4 C5 1.364(5) . ?
C5 C6 1.389(5) . ?
C7 C8 1.395(4) . ?
C7 C12 1.396(4) . ?
C8 C9 1.376(5) . ?
C9 C10 1.387(5) . ?
C10 C11 1.375(5) . ?
C11 C12 1.386(4) . ?
C13 C14 1.541(4) . ?
C15 C16 1.390(4) . ?
C15 C20 1.399(4) . ?
C16 C17 1.394(4) . ?
C17 C18 1.382(5) . ?
C18 C19 1.377(5) . ?
C19 C20 1.378(5) . ?
C21 C22 1.389(5) . ?
C21 C26 1.389(5) . ?
C22 C23 1.390(5) . ?
C23 C24 1.358(6) . ?
C24 C25 1.382(6) . ?
C25 C26 1.380(5) . ?
C27 C28 1.459(4) . ?
C29 C30 1.459(4) . ?
C31 C32 1.461(5) . ?
